data_7712504
loop_
_publ_author_name
'Hill, Anthony'
'Frogley, Benjamin'

_publ_section_title
;
 Synthesis and reactivity of
 9,10-bis(4-trimethylsilylethynylbuta-1,3-diynyl)anthracene derived
 chromophores
;
_journal_name_full 'Dalton Transactions'
_journal_paper_doi 10.1039/D3DT00147D
_journal_year 2023
_chemical_formula_sum 'C77 H71 N3 Ni2 P4'
_chemical_formula_weight 1281.68
_chemical_name_common Ni2(m-dppm)2(m-CN-Xylyl)(m-CN-Xylyl)2
_chemical_name_systematic
;
(\m~2~-Xylylisocianide)bis(Xylylisocianide)
(bis(\m~2~-bis(diphenylphosphino)
methane)-di-nickel
;
_space_group_IT_number 15
_space_group_name_Hall '-C 2yc'
_space_group_name_H-M_alt 'C 1 2/c 1'
_symmetry_cell_setting monoclinic
_symmetry_space_group_name_H-M 'C 1 2/c 1'
_atom_sites_solution_hydrogens geom
_atom_sites_solution_primary direct
_atom_sites_solution_secondary difmap
_audit_block_doi 10.5517/cc7s0yy
_audit_creation_method SHELXL-97
_audit_update_record
;
2004-02-16 deposited with the CCDC.	2023-03-03 downloaded from the CCDC.
;
_cell_angle_alpha 90.00
_cell_angle_beta 106.6950(10)
_cell_angle_gamma 90.00
_cell_formula_units_Z 4
_cell_length_a 21.4008(16)
_cell_length_b 12.9100(10)
_cell_length_c 23.6900(18)
_cell_measurement_temperature 100(2)
_cell_volume 6269.3(8)
_computing_cell_refinement 'SAINT PLUS'
_computing_data_collection 'SAINT PLUS'
_computing_data_reduction 'SAINT PLUS'
_computing_publication_material SHELXL-97
_computing_structure_refinement 'SHELXL-97 (Sheldrick, 1997)'
_computing_structure_solution 'SHELXS-97 (Sheldrick, 1990)'
_diffrn_ambient_temperature 100(2)
_diffrn_measured_fraction_theta_full 0.982
_diffrn_measured_fraction_theta_max 0.982
_diffrn_measurement_device_type 'Bruker SMART CCD'
_diffrn_radiation_monochromator graphite
_diffrn_radiation_source 'fine-focus sealed tube'
_diffrn_radiation_type MoK\a
_diffrn_radiation_wavelength 0.71073
_diffrn_reflns_av_R_equivalents 0.0324
_diffrn_reflns_av_sigmaI/netI 0.0303
_diffrn_reflns_limit_h_max 27
_diffrn_reflns_limit_h_min -27
_diffrn_reflns_limit_k_max 16
_diffrn_reflns_limit_k_min -16
_diffrn_reflns_limit_l_max 30
_diffrn_reflns_limit_l_min -30
_diffrn_reflns_number 25948
_diffrn_reflns_theta_full 27.50
_diffrn_reflns_theta_max 27.50
_diffrn_reflns_theta_min 1.79
_exptl_absorpt_coefficient_mu 0.751
_exptl_absorpt_correction_T_max 0.9153
_exptl_absorpt_correction_T_min 0.5849
_exptl_absorpt_correction_type empiric
_exptl_absorpt_process_details SADABS
_exptl_crystal_colour 'deep brown'
_exptl_crystal_density_diffrn 1.358
_exptl_crystal_density_method 'not measured'
_exptl_crystal_description rombohedric
_exptl_crystal_F_000 2688
_exptl_crystal_size_max 0.80
_exptl_crystal_size_mid 0.20
_exptl_crystal_size_min 0.12
_refine_diff_density_max 0.740
_refine_diff_density_min -0.490
_refine_diff_density_rms 0.073
_refine_ls_extinction_coef 0.00000(7)
_refine_ls_extinction_expression Fc^*^=kFc[1+0.001xFc^2^\l^3^/sin(2\q)]^-1/4^
_refine_ls_extinction_method SHELXL
_refine_ls_goodness_of_fit_ref 1.019
_refine_ls_hydrogen_treatment mixed
_refine_ls_matrix_type full
_refine_ls_number_parameters 309
_refine_ls_number_reflns 7066
_refine_ls_number_restraints 0
_refine_ls_restrained_S_all 1.019
_refine_ls_R_factor_all 0.0429
_refine_ls_R_factor_gt 0.0360
_refine_ls_shift/su_max 11.145
_refine_ls_shift/su_mean 0.055
_refine_ls_structure_factor_coef Fsqd
_refine_ls_weighting_details 'calc w=1/[\s^2^(Fo^2^)+(0.0507P)^2^+9.7863P] where P=(Fo^2^+2Fc^2^)/3'
_refine_ls_weighting_scheme calc
_refine_ls_wR_factor_gt 0.0918
_refine_ls_wR_factor_ref 0.0962
_reflns_number_gt 6146
_reflns_number_total 7066
_reflns_threshold_expression >2sigma(I)
_cod_data_source_file d3dt00147d2.cif
_cod_data_source_block 8
_cod_depositor_comments
;
The following automatic conversions were performed:

data item '_cell_measurement_temperature' value '-173(2)' was changed
to '100(2)' -- it was converted from degrees Celsius (C) to kelvins
(K).

data item '_diffrn_ambient_temperature' value '-173(2)' was changed
to '100(2)' -- it was converted from degrees Celsius (C) to kelvins
(K).

Automatic conversion script
Id: cif_fix_values 7556 2019-12-06 15:28:31Z antanas 
;
_cod_original_sg_symbol_H-M C2/c
_cod_database_code 7712504

loop_
_symmetry_equiv_pos_as_xyz
'x, y, z'
'-x, y, -z+1/2'
'x+1/2, y+1/2, z'
'-x+1/2, y+1/2, -z+1/2'
'-x, -y, -z'
'x, -y, z-1/2'
'-x+1/2, -y+1/2, -z'
'x+1/2, -y+1/2, z-1/2'

loop_
_atom_site_label
_atom_site_type_symbol
_atom_site_fract_x
_atom_site_fract_y
_atom_site_fract_z
_atom_site_U_iso_or_equiv
_atom_site_adp_type
_atom_site_occupancy
_atom_site_symmetry_multiplicity
_atom_site_calc_flag
_atom_site_refinement_flags
_atom_site_disorder_assembly
_atom_site_disorder_group
Ni1 Ni 0.028461(10) 0.393846(17) 0.306888(9) 0.01186(8) Uani 1 1 d . . .
P1 P 0.10868(2) 0.49849(3) 0.303434(19) 0.01242(10) Uani 1 1 d . . .
P2 P -0.04700(2) 0.49231(3) 0.326253(19) 0.01253(10) Uani 1 1 d . . .
N1 N 0.07328(8) 0.24733(13) 0.40799(7) 0.0215(3) Uani 1 1 d . . .
N2 N 0.0000 0.19099(18) 0.2500 0.0260(5) Uani 1 2 d S . .
C1 C 0.09166(8) 0.57614(13) 0.23509(7) 0.0141(3) Uani 1 1 d . . .
H1A H 0.1314 0.6022 0.2293 0.017 Uiso 1 1 d R . .
H1B H 0.0643 0.6334 0.2384 0.017 Uiso 1 1 d R . .
C2 C 0.05775(9) 0.30730(14) 0.36930(8) 0.0159(3) Uani 1 1 d . . .
C3 C 0.17723(11) 0.30497(17) 0.50681(11) 0.0326(5) Uani 1 1 d . . .
H3F H 0.1905 0.3246 0.4720 0.049 Uiso 1 1 calc R . .
H3G H 0.2152 0.3073 0.5418 0.049 Uiso 1 1 calc R . .
H3H H 0.1439 0.3533 0.5118 0.049 Uiso 1 1 calc R . .
C4 C 0.00416(10) 0.05378(17) 0.39638(9) 0.0268(4) Uani 1 1 d . . .
H4E H -0.0031 -0.0212 0.3932 0.040 Uiso 1 1 calc R . .
H4F H 0.0089 0.0806 0.3591 0.040 Uiso 1 1 calc R . .
H4G H -0.0331 0.0873 0.4050 0.040 Uiso 1 1 calc R . .
C5 C 0.0000 0.2844(2) 0.2500 0.0156(5) Uani 1 2 d S . .
C6 C 0.0000 0.08569(19) 0.2500 0.0187(5) Uani 1 2 d S . .
C7 C 0.05971(10) 0.03198(15) 0.26884(8) 0.0209(4) Uani 1 1 d . . .
C8 C 0.12267(11) 0.09039(16) 0.29016(9) 0.0260(4) Uani 1 1 d . . .
H8A H 0.1591 0.0413 0.3009 0.039 Uiso 1 1 calc R . .
H8B H 0.1223 0.1319 0.3247 0.039 Uiso 1 1 calc R . .
H8C H 0.1278 0.1362 0.2588 0.039 Uiso 1 1 calc R . .
C9 C 0.05847(10) -0.07547(16) 0.26822(10) 0.0274(4) Uani 1 1 d . . .
H9A H 0.0984 -0.1128 0.2805 0.033 Uiso 1 1 calc R . .
C10 C 0.0000 -0.1294(2) 0.2500 0.0336(7) Uani 1 2 d S . .
H10A H 0.0000 -0.2030 0.2500 0.040 Uiso 1 2 calc SR . .
C1A C 0.18863(2) 0.44327(4) 0.30479(2) 0.0157(3) Uani 1 1 d G . .
C2A C 0.24273(2) 0.50531(4) 0.30723(2) 0.0191(4) Uani 1 1 d G . .
H2A H 0.2399 0.5791 0.3109 0.023 Uiso 1 1 d G . .
C3A C 0.30094(2) 0.46011(5) 0.30437(3) 0.0246(4) Uani 1 1 d G . .
H3A H 0.3382 0.5028 0.3061 0.030 Uiso 1 1 d G . .
C4A C 0.30507(3) 0.35288(5) 0.29905(3) 0.0296(5) Uani 1 1 d G . .
H4A H 0.3451 0.3218 0.2971 0.035 Uiso 1 1 d G . .
C5A C 0.25100(3) 0.29088(5) 0.29662(3) 0.0300(5) Uani 1 1 d G . .
H5A H 0.2538 0.2171 0.2929 0.036 Uiso 1 1 d G . .
C6A C 0.19277(2) 0.33605(4) 0.29948(2) 0.0220(4) Uani 1 1 d G . .
H6A H 0.1555 0.2934 0.2978 0.026 Uiso 1 1 d G . .
C1B C 0.13580(2) 0.59614(3) 0.36220(2) 0.0144(3) Uani 1 1 d G . .
C2B C 0.177915(19) 0.56390(3) 0.41593(2) 0.0192(4) Uani 1 1 d G . .
H2B H 0.1959 0.4953 0.4199 0.023 Uiso 1 1 d G . .
C3B C 0.19388(2) 0.63141(4) 0.46393(2) 0.0233(4) Uani 1 1 d G . .
H3B H 0.2229 0.6092 0.5009 0.028 Uiso 1 1 d G . .
C4B C 0.16770(2) 0.73114(3) 0.45820(3) 0.0237(4) Uani 1 1 d G . .
H4B H 0.1787 0.7776 0.4912 0.028 Uiso 1 1 d G . .
C5B C 0.12560(3) 0.76336(3) 0.40450(3) 0.0226(4) Uani 1 1 d G . .
H5B H 0.1076 0.8320 0.4006 0.027 Uiso 1 1 d G . .
C6B C 0.10963(2) 0.69587(3) 0.35649(2) 0.0186(4) Uani 1 1 d G . .
H6B H 0.0806 0.7180 0.3195 0.022 Uiso 1 1 d G . .
C1C C -0.023968(19) 0.58471(3) 0.38840(2) 0.0148(3) Uani 1 1 d G . .
C2C C 0.023299(19) 0.55128(3) 0.438917(18) 0.0172(4) Uani 1 1 d G . .
H2C H 0.0426 0.4840 0.4398 0.021 Uiso 1 1 d G . .
C3C C 0.04256(2) 0.61571(3) 0.48815(2) 0.0199(4) Uani 1 1 d G . .
H3C H 0.0751 0.5927 0.5229 0.024 Uiso 1 1 d G . .
C4C C 0.01452(3) 0.71357(4) 0.48687(2) 0.0207(4) Uani 1 1 d G . .
H4C H 0.0278 0.7579 0.5208 0.025 Uiso 1 1 d G . .
C5C C -0.03274(3) 0.74699(3) 0.43636(3) 0.0224(4) Uani 1 1 d G . .
H5C H -0.0520 0.8143 0.4355 0.027 Uiso 1 1 d G . .
C6C C -0.05200(2) 0.68256(3) 0.38712(2) 0.0206(4) Uani 1 1 d G . .
H6C H -0.0845 0.7055 0.3524 0.025 Uiso 1 1 d G . .
C1D C -0.113498(17) 0.42027(4) 0.34485(2) 0.0159(3) Uani 1 1 d G . .
C2D C -0.165987(17) 0.47015(4) 0.35705(3) 0.0226(4) Uani 1 1 d G . .
H2D H -0.1691 0.5443 0.3551 0.027 Uiso 1 1 d G . .
C3D C -0.213882(18) 0.41226(5) 0.37207(3) 0.0283(5) Uani 1 1 d G . .
H3D H -0.2500 0.4466 0.3805 0.034 Uiso 1 1 d G . .
C4D C -0.20931(2) 0.30448(5) 0.37491(3) 0.0275(5) Uani 1 1 d G . .
H4D H -0.2423 0.2647 0.3852 0.033 Uiso 1 1 d G . .
C5D C -0.15684(2) 0.25462(4) 0.36270(3) 0.0251(4) Uani 1 1 d G . .
H5D H -0.1537 0.1804 0.3647 0.030 Uiso 1 1 d G . .
C6D C -0.108912(19) 0.31251(4) 0.34769(2) 0.0197(4) Uani 1 1 d G . .
H6D H -0.0728 0.2782 0.3393 0.024 Uiso 1 1 d G . .
C1E C 0.17429(3) 0.11983(4) 0.54127(3) 0.0248(4) Uani 1 1 d G . .
H1EA H 0.2112 0.1346 0.5737 0.030 Uiso 1 1 calc R . .
C2E C 0.14938(2) 0.19565(4) 0.49881(2) 0.0226(4) Uani 1 1 d G . .
C3E C 0.09523(2) 0.17400(3) 0.45110(2) 0.0197(4) Uani 1 1 d G . .
C4E C 0.06596(3) 0.07653(3) 0.44588(3) 0.0205(4) Uani 1 1 d G . .
C5E C 0.09087(3) 0.00074(3) 0.48834(3) 0.0235(4) Uani 1 1 d G . .
H5E H 0.0707 -0.0663 0.4848 0.028 Uiso 1 1 d G . .
C6E C 0.14501(3) 0.02237(4) 0.53605(3) 0.0254(4) Uani 1 1 d G . .
H6E H 0.1621 -0.0298 0.5653 0.031 Uiso 1 1 d G . .

loop_
_atom_site_aniso_label
_atom_site_aniso_U_11
_atom_site_aniso_U_22
_atom_site_aniso_U_33
_atom_site_aniso_U_23
_atom_site_aniso_U_13
_atom_site_aniso_U_12
Ni1 0.01260(12) 0.01061(12) 0.01225(12) 0.00094(8) 0.00339(8) 0.00025(8)
P1 0.0129(2) 0.0116(2) 0.0124(2) 0.00027(16) 0.00290(16) -0.00048(16)
P2 0.0135(2) 0.0124(2) 0.0118(2) 0.00008(16) 0.00375(16) 0.00069(16)
N1 0.0249(8) 0.0214(8) 0.0207(8) 0.0058(7) 0.0104(7) 0.0057(6)
N2 0.0379(14) 0.0144(11) 0.0256(12) 0.000 0.0090(11) 0.000
C1 0.0148(8) 0.0136(8) 0.0132(8) 0.0004(6) 0.0028(6) -0.0012(6)
C2 0.0175(8) 0.0155(8) 0.0156(8) -0.0003(7) 0.0060(7) 0.0003(7)
C3 0.0271(11) 0.0269(11) 0.0421(13) 0.0078(10) 0.0074(9) -0.0019(9)
C4 0.0344(11) 0.0272(11) 0.0180(9) -0.0005(8) 0.0060(8) 0.0000(9)
C5 0.0136(11) 0.0159(12) 0.0171(12) 0.000 0.0042(9) 0.000
C6 0.0341(15) 0.0100(11) 0.0130(12) 0.000 0.0081(10) 0.000
C7 0.0292(10) 0.0161(9) 0.0173(9) -0.0005(7) 0.0064(8) -0.0024(8)
C8 0.0323(11) 0.0194(10) 0.0263(10) -0.0027(8) 0.0084(8) -0.0045(8)
C9 0.0255(11) 0.0164(9) 0.0369(12) 0.0013(8) 0.0034(9) 0.0023(8)
C10 0.0285(16) 0.0132(13) 0.054(2) 0.000 0.0027(14) 0.000
C1A 0.0157(8) 0.0171(9) 0.0136(8) 0.0019(7) 0.0030(6) 0.0021(7)
C2A 0.0178(9) 0.0207(9) 0.0187(9) 0.0016(7) 0.0050(7) -0.0008(7)
C3A 0.0168(9) 0.0342(11) 0.0233(10) 0.0048(8) 0.0064(7) 0.0009(8)
C4A 0.0206(10) 0.0366(12) 0.0322(11) 0.0073(9) 0.0088(8) 0.0129(9)
C5A 0.0283(11) 0.0221(10) 0.0395(12) 0.0007(9) 0.0099(9) 0.0094(8)
C6A 0.0211(9) 0.0176(9) 0.0267(10) 0.0001(8) 0.0058(8) 0.0031(7)
C1B 0.0134(8) 0.0156(8) 0.0143(8) -0.0015(6) 0.0038(6) -0.0037(6)
C2B 0.0171(9) 0.0232(10) 0.0165(9) 0.0001(7) 0.0036(7) -0.0009(7)
C3B 0.0203(9) 0.0324(11) 0.0161(9) -0.0031(8) 0.0033(7) -0.0050(8)
C4B 0.0223(10) 0.0292(11) 0.0211(9) -0.0108(8) 0.0086(8) -0.0092(8)
C5B 0.0252(10) 0.0184(9) 0.0268(10) -0.0060(8) 0.0114(8) -0.0037(8)
C6B 0.0206(9) 0.0172(9) 0.0177(9) -0.0013(7) 0.0052(7) -0.0009(7)
C1C 0.0153(8) 0.0161(8) 0.0142(8) -0.0017(7) 0.0063(6) -0.0012(7)
C2C 0.0177(9) 0.0174(9) 0.0167(9) 0.0009(7) 0.0055(7) -0.0015(7)
C3C 0.0197(9) 0.0246(10) 0.0148(8) -0.0004(7) 0.0039(7) -0.0037(7)
C4C 0.0218(9) 0.0236(10) 0.0186(9) -0.0078(7) 0.0089(7) -0.0056(8)
C5C 0.0247(10) 0.0190(10) 0.0246(10) -0.0053(8) 0.0090(8) 0.0027(7)
C6C 0.0205(9) 0.0213(10) 0.0184(9) -0.0021(7) 0.0031(7) 0.0048(7)
C1D 0.0144(8) 0.0211(9) 0.0118(8) 0.0016(7) 0.0030(6) -0.0009(7)
C2D 0.0204(9) 0.0266(10) 0.0219(10) 0.0045(8) 0.0076(8) 0.0031(8)
C3D 0.0178(9) 0.0442(13) 0.0258(10) 0.0075(9) 0.0109(8) 0.0035(9)
C4D 0.0191(10) 0.0404(12) 0.0231(10) 0.0062(9) 0.0061(8) -0.0081(9)
C5D 0.0236(10) 0.0252(10) 0.0259(10) 0.0029(8) 0.0064(8) -0.0069(8)
C6D 0.0184(9) 0.0216(9) 0.0198(9) 0.0006(7) 0.0066(7) -0.0025(7)
C1E 0.0205(10) 0.0291(11) 0.0239(10) 0.0085(8) 0.0049(8) 0.0042(8)
C2E 0.0197(9) 0.0242(10) 0.0253(10) 0.0060(8) 0.0090(8) 0.0026(8)
C3E 0.0229(9) 0.0209(9) 0.0183(9) 0.0066(7) 0.0111(7) 0.0063(7)
C4E 0.0261(10) 0.0211(9) 0.0165(9) 0.0021(7) 0.0097(7) 0.0058(8)
C5E 0.0306(11) 0.0185(9) 0.0236(10) 0.0044(8) 0.0115(8) 0.0034(8)
C6E 0.0278(10) 0.0245(10) 0.0248(10) 0.0116(8) 0.0088(8) 0.0077(8)

loop_
_atom_type_symbol
_atom_type_description
_atom_type_scat_dispersion_real
_atom_type_scat_dispersion_imag
_atom_type_scat_source
C C 0.0033 0.0016 'International Tables Vol C Tables 4.2.6.8 and 6.1.1.4'
H H 0.0000 0.0000 'International Tables Vol C Tables 4.2.6.8 and 6.1.1.4'
N N 0.0061 0.0033 'International Tables Vol C Tables 4.2.6.8 and 6.1.1.4'
P P 0.1023 0.0942 'International Tables Vol C Tables 4.2.6.8 and 6.1.1.4'
Ni Ni 0.3393 1.1124 'International Tables Vol C Tables 4.2.6.8 and 6.1.1.4'

loop_
_citation_id
_citation_doi
_citation_year
1 10.1021/ic035021j 2004

loop_
_geom_angle_atom_site_label_1
_geom_angle_atom_site_label_2
_geom_angle_atom_site_label_3
_geom_angle
_geom_angle_site_symmetry_1
_geom_angle_site_symmetry_3
_geom_angle_publ_flag
C2 Ni1 C5 94.82(8) . . ?
C2 Ni1 P1 108.49(6) . . ?
C5 Ni1 P1 121.10(3) . . ?
C2 Ni1 P2 106.71(6) . . ?
C5 Ni1 P2 117.72(3) . . ?
P1 Ni1 P2 106.214(19) . . ?
C2 Ni1 Ni1 141.98(6) . 2 ?
C5 Ni1 Ni1 47.18(5) . 2 ?
P1 Ni1 Ni1 95.665(15) . 2 ?
P2 Ni1 Ni1 93.565(15) . 2 ?
C1B P1 C1A 99.3 . . ?
C1B P1 C1 103.33(6) . . ?
C1A P1 C1 99.97(6) . . ?
C1B P1 Ni1 118.06(3) . . ?
C1A P1 Ni1 119.38(3) . . ?
C1 P1 Ni1 113.89(6) . . ?
C1 P2 C1C 102.02(6) 2 . ?
C1 P2 C1D 102.83(6) 2 . ?
C1C P2 C1D 100.5 . . ?
C1 P2 Ni1 114.79(6) 2 . ?
C1C P2 Ni1 119.62(3) . . ?
C1D P2 Ni1 114.70(3) . . ?
C2 N1 C3E 175.21(17) . . ?
C5 N2 C6 180.000(1) . . ?
P2 C1 P1 107.40(9) 2 . ?
N1 C2 Ni1 175.66(17) . . ?
N2 C5 Ni1 137.18(5) . . ?
N2 C5 Ni1 137.18(5) . 2 ?
Ni1 C5 Ni1 85.65(10) . 2 ?
N2 C6 C7 119.48(12) . 2 ?
N2 C6 C7 119.48(12) . . ?
C7 C6 C7 121.0(2) 2 . ?
C9 C7 C6 118.42(19) . . ?
C9 C7 C8 121.26(19) . . ?
C6 C7 C8 120.31(18) . . ?
C7 C9 C10 121.2(2) . . ?
C9 C10 C9 119.8(3) . 2 ?
C6A C1A C2A 120.0 . . ?
C6A C1A P1 117.7 . . ?
C2A C1A P1 122.2 . . ?
C3A C2A C1A 120.0 . . ?
C2A C3A C4A 120.0 . . ?
C5A C4A C3A 120.0 . . ?
C4A C5A C6A 120.0 . . ?
C5A C6A C1A 120.0 . . ?
C6B C1B C2B 120.0 . . ?
C6B C1B P1 121.8 . . ?
C2B C1B P1 117.7 . . ?
C3B C2B C1B 120.0 . . ?
C2B C3B C4B 120.0 . . ?
C5B C4B C3B 120.0 . . ?
C4B C5B C6B 120.0 . . ?
C1B C6B C5B 120.0 . . ?
C6C C1C C2C 120.0 . . ?
C6C C1C P2 123.5 . . ?
C2C C1C P2 116.4 . . ?
C3C C2C C1C 120.0 . . ?
C2C C3C C4C 120.0 . . ?
C5C C4C C3C 120.0 . . ?
C4C C5C C6C 120.0 . . ?
C5C C6C C1C 120.0 . . ?
C6D C1D C2D 120.0 . . ?
C6D C1D P2 117.6 . . ?
C2D C1D P2 122.4 . . ?
C3D C2D C1D 120.0 . . ?
C2D C3D C4D 120.0 . . ?
C5D C4D C3D 120.0 . . ?
C4D C5D C6D 120.0 . . ?
C1D C6D C5D 120.0 . . ?
C2E C1E C6E 120.0 . . ?
C3E C2E C1E 120.0 . . ?
C3E C2E C3 119.41(9) . . ?
C1E C2E C3 120.38(9) . . ?
N1 C3E C2E 119.45(7) . . ?
N1 C3E C4E 120.47(7) . . ?
C2E C3E C4E 120.0 . . ?
C5E C4E C3E 120.0 . . ?
C5E C4E C4 119.17(8) . . ?
C3E C4E C4 120.71(8) . . ?
C4E C5E C6E 120.0 . . ?
C5E C6E C1E 120.0 . . ?

loop_
_geom_bond_atom_site_label_1
_geom_bond_atom_site_label_2
_geom_bond_distance
_geom_bond_site_symmetry_2
_geom_bond_publ_flag
Ni1 C2 1.8152(18) . ?
Ni1 C5 1.9269(19) . ?
Ni1 P1 2.2046(5) . ?
Ni1 P2 2.2046(5) . ?
Ni1 Ni1 2.6196(5) 2 ?
P1 C1B 1.8439 . ?
P1 C1A 1.8453 . ?
P1 C1 1.8493(17) . ?
P2 C1 1.8434(17) 2 ?
P2 C1C 1.8484 . ?
P2 C1D 1.8559 . ?
N1 C2 1.173(2) . ?
N1 C3E 1.3728(16) . ?
N2 C5 1.206(3) . ?
N2 C6 1.359(3) . ?
C1 P2 1.8434(17) 2 ?
C3 C2E 1.523(2) . ?
C4 C4E 1.523(2) . ?
C5 Ni1 1.9269(19) 2 ?
C6 C7 1.409(2) 2 ?
C6 C7 1.409(2) . ?
C7 C9 1.387(3) . ?
C7 C8 1.499(3) . ?
C9 C10 1.388(3) . ?
C10 C9 1.388(3) 2 ?
C1A C6A 1.3951 . ?
C1A C2A 1.3952 . ?
C2A C3A 1.3949 . ?
C3A C4A 1.3952 . ?
C4A C5A 1.3946 . ?
C5A C6A 1.3950 . ?
C1B C6B 1.3950 . ?
C1B C2B 1.3952 . ?
C2B C3B 1.3950 . ?
C3B C4B 1.3951 . ?
C4B C5B 1.3945 . ?
C5B C6B 1.3952 . ?
C1C C6C 1.3950 . ?
C1C C2C 1.3950 . ?
C2C C3C 1.3949 . ?
C3C C4C 1.3952 . ?
C4C C5C 1.3947 . ?
C5C C6C 1.3950 . ?
C1D C6D 1.3949 . ?
C1D C2D 1.3952 . ?
C2D C3D 1.3948 . ?
C3D C4D 1.3950 . ?
C4D C5D 1.3948 . ?
C5D C6D 1.3952 . ?
C1E C2E 1.3950 . ?
C1E C6E 1.3952 . ?
C2E C3E 1.3949 . ?
C3E C4E 1.3951 . ?
C4E C5E 1.3947 . ?
C5E C6E 1.3949 . ?
